data_7007477
loop_
_publ_author_name
'Thompson, Amber L.'
'Parker, David'
'Fulton, David A.'
'Howard, Judith A. K.'
'Pandya, Shashi U.'
'Puschmann, Horst'
'Senanayake, Kanthi'
'Stenson, Philip A.'
'Badari, Alessandra'
'Botta, Mauro'
'Avedano, Stefano'
'Aime, Silvio'

_publ_section_title
;
 On the role of the counter-ion in defining water structure and
 dynamics: order, structure and dynamics in hydrophilic and hydrophobic
 gadolinium salt complexes.
;
_journal_issue 47
_journal_name_full 'Dalton transactions (Cambridge, England : 2003)'
_journal_page_first 5605
_journal_page_last 5616
_journal_paper_doi 10.1039/b606206g
_journal_year 2006
_chemical_absolute_configuration syn
_chemical_formula_moiety 'C48 H66 Gd N8 O5, 8(H2 O), 3Cl'
_chemical_formula_sum 'C48 H82 Cl3 Gd N8 O13'
_chemical_formula_weight 1242.82
_chemical_melting_point ?
_chemical_name_common '[Gd.2]Cl3'
_chemical_name_systematic
;
[Gd.DOTAPh]Cl~3~.8H~2~O
;
_space_group_IT_number 4
_symmetry_cell_setting monoclinic
_symmetry_space_group_name_Hall 'P 2yb'
_symmetry_space_group_name_H-M 'P 1 21 1'
_atom_sites_solution_hydrogens difmap
_atom_sites_solution_primary direct
_atom_sites_solution_secondary difmap
_cell_angle_alpha 90.00
_cell_angle_beta 91.1380(10)
_cell_angle_gamma 90.00
_cell_formula_units_Z 2
_cell_length_a 15.2850(10)
_cell_length_b 12.2650(8)
_cell_length_c 15.5372(10)
_cell_measurement_reflns_used 7522
_cell_measurement_temperature 120(2)
_cell_measurement_theta_max 29.139
_cell_measurement_theta_min 2.129
_cell_volume 2912.2(3)
_computing_cell_refinement 'SMART-NT V6.1 (Bruker, 2000)'
_computing_data_collection 'SMART-NT V6.1 (Bruker, 2000)'
_computing_data_reduction 'SAINT-NT V6.45A (Bruker, 2000)'
_computing_molecular_graphics 'Bruker SHELXTL'
_computing_publication_material 'Bruker SHELXTL'
_computing_structure_refinement 'SHELXL-97 (Sheldrick, 1997)'
_computing_structure_solution 'SHELXS-97 (Sheldrick, 1997)'
_diffrn_ambient_temperature 120(2)
_diffrn_detector_area_resol_mean 8
_diffrn_measured_fraction_theta_full 0.988
_diffrn_measured_fraction_theta_max 0.988
_diffrn_measurement_device_type 'Bruker SMART CCD 1K area detector'
_diffrn_measurement_method \w-scans
_diffrn_radiation_monochromator graphite
_diffrn_radiation_source 'fine-focus sealed tube'
_diffrn_radiation_type MoK\a
_diffrn_radiation_wavelength 0.71073
_diffrn_reflns_av_R_equivalents 0.0346
_diffrn_reflns_av_sigmaI/netI 0.0303
_diffrn_reflns_limit_h_max 20
_diffrn_reflns_limit_h_min -20
_diffrn_reflns_limit_k_max 16
_diffrn_reflns_limit_k_min -16
_diffrn_reflns_limit_l_max 21
_diffrn_reflns_limit_l_min -21
_diffrn_reflns_number 33785
_diffrn_reflns_theta_full 29.14
_diffrn_reflns_theta_max 29.14
_diffrn_reflns_theta_min 1.85
_exptl_absorpt_coefficient_mu 1.340
_exptl_absorpt_correction_T_max 0.6696
_exptl_absorpt_correction_T_min 0.5673
_exptl_absorpt_correction_type integration
_exptl_absorpt_process_details 'XPREP (SHELXTL,1997)'
_exptl_crystal_colour colourless
_exptl_crystal_density_diffrn 1.417
_exptl_crystal_density_meas ?
_exptl_crystal_density_method .
_exptl_crystal_description plate
_exptl_crystal_F_000 1290
_exptl_crystal_size_max 0.42
_exptl_crystal_size_mid 0.40
_exptl_crystal_size_min 0.40
_refine_diff_density_max 1.219
_refine_diff_density_min -0.858
_refine_diff_density_rms 0.074
_refine_ls_abs_structure_details 'Flack H D (1983), Acta Cryst. A39, 876-881'
_refine_ls_abs_structure_Flack -0.015(5)
_refine_ls_extinction_method none
_refine_ls_goodness_of_fit_ref 1.066
_refine_ls_hydrogen_treatment mixed
_refine_ls_matrix_type full
_refine_ls_number_parameters 719
_refine_ls_number_reflns 15247
_refine_ls_number_restraints 190
_refine_ls_restrained_S_all 1.061
_refine_ls_R_factor_all 0.0322
_refine_ls_R_factor_gt 0.0312
_refine_ls_shift/su_max 0.001
_refine_ls_shift/su_mean 0.000
_refine_ls_structure_factor_coef Fsqd
_refine_ls_weighting_details 'calc w=1/[\s^2^(Fo^2^)+(0.0471P)^2^+2.4599P] where P=(Fo^2^+2Fc^2^)/3'
_refine_ls_weighting_scheme calc
_refine_ls_wR_factor_gt 0.0772
_refine_ls_wR_factor_ref 0.0780
_reflns_number_gt 14912
_reflns_number_total 15247
_reflns_threshold_expression >2sigma(I)
_cod_data_source_file b606206g.txt
_cod_data_source_block '[Gd.2]Cl3'
_cod_depositor_comments
;
The following automatic conversions were performed:
'_symmetry_cell_setting' value 'Monoclinic' changed to 'monoclinic'
according to '/home/adriana/struct/CIF-dictionaries/cif_core.dic'
dictionary named 'cif_core.dic' version 2.4.1 from 2010-06-29.

Automatic conversion script
Id: cif_fix_enum 1555 2011-01-17 13:19:09Z saulius 

The following automatic conversions were performed:

'_chemical_melting_point' value 'not measured' was changed to '?' -
the value is undefined or not given.

Automatic conversion script
Id: cif_fix_values 1569 2011-02-09 13:29:24Z adriana 
;
_cod_original_sg_symbol_H-M P2(1)
_cod_database_code 7007477

loop_
_symmetry_equiv_pos_as_xyz
'x, y, z'
'-x, y+1/2, -z'

loop_
_atom_site_label
_atom_site_type_symbol
_atom_site_fract_x
_atom_site_fract_y
_atom_site_fract_z
_atom_site_U_iso_or_equiv
_atom_site_adp_type
_atom_site_occupancy
_atom_site_symmetry_multiplicity
_atom_site_calc_flag
_atom_site_refinement_flags
_atom_site_disorder_assembly
_atom_site_disorder_group
Gd1 Gd -0.247399(6) -1.262418(11) -0.237467(6) 0.01089(3) Uani 1 1 d . . .
N1 N -0.14298(15) -1.40862(18) -0.30852(15) 0.0133(4) Uani 1 1 d . . .
N2 N -0.20088(15) -1.42014(18) -0.12616(15) 0.0133(4) Uani 1 1 d . . .
N3 N -0.38431(15) -1.38270(18) -0.18659(15) 0.0128(4) Uani 1 1 d . . .
N4 N -0.32755(15) -1.37151(18) -0.36775(15) 0.0135(4) Uani 1 1 d . . .
N5 N -0.09194(17) -1.2245(2) -0.48028(17) 0.0174(5) Uani 1 1 d . . .
H5C H -0.0559 -1.2694 -0.5061 0.021 Uiso 1 1 calc R . .
N6 N -0.00235(14) -1.2740(3) -0.07210(14) 0.0154(4) Uani 1 1 d . . .
H6C H 0.0135 -1.3108 -0.0258 0.019 Uiso 1 1 calc R . .
N7 N -0.39489(16) -1.2215(2) 0.00815(16) 0.0162(5) Uani 1 1 d . . .
H7C H -0.4461 -1.2434 0.0263 0.019 Uiso 1 1 calc R . .
N8 N -0.48704(17) -1.1548(2) -0.38736(16) 0.0181(5) Uani 1 1 d . . .
H8C H -0.5144 -1.1780 -0.4342 0.022 Uiso 1 1 calc R . .
O1 O -0.17853(14) -1.19813(16) -0.36536(14) 0.0167(4) Uani 1 1 d . . .
O2 O -0.10791(13) -1.23742(14) -0.17176(13) 0.0147(4) Uani 1 1 d . . .
O3 O -0.29842(13) -1.21682(16) -0.09999(13) 0.0153(4) Uani 1 1 d . . .
O4 O -0.37440(13) -1.17676(16) -0.29312(13) 0.0155(4) Uani 1 1 d . . .
C1 C -0.09445(18) -1.4727(2) -0.24158(19) 0.0147(5) Uani 1 1 d . . .
H1A H -0.0471 -1.4272 -0.2161 0.018 Uiso 1 1 calc R . .
H1B H -0.0672 -1.5371 -0.2686 0.018 Uiso 1 1 calc R . .
C2 C -0.15485(19) -1.5101(2) -0.17104(19) 0.0164(5) Uani 1 1 d . . .
H2A H -0.1992 -1.5601 -0.1965 0.020 Uiso 1 1 calc R . .
H2B H -0.1201 -1.5520 -0.1279 0.020 Uiso 1 1 calc R . .
C3 C -0.27734(18) -1.4665(2) -0.08125(18) 0.0145(5) Uani 1 1 d . . .
H3A H -0.2949 -1.4163 -0.0348 0.017 Uiso 1 1 calc R . .
H3B H -0.2604 -1.5369 -0.0544 0.017 Uiso 1 1 calc R . .
C4 C -0.35387(18) -1.4844(2) -0.14210(18) 0.0153(5) Uani 1 1 d . . .
H4A H -0.3372 -1.5386 -0.1861 0.018 Uiso 1 1 calc R . .
H4B H -0.4031 -1.5154 -0.1095 0.018 Uiso 1 1 calc R . .
C5 C -0.44338(18) -1.4133(2) -0.25966(18) 0.0159(5) Uani 1 1 d . . .
H5A H -0.4790 -1.3494 -0.2772 0.019 Uiso 1 1 calc R . .
H5B H -0.4838 -1.4715 -0.2410 0.019 Uiso 1 1 calc R . .
C6 C -0.39175(19) -1.4533(2) -0.33604(18) 0.0163(5) Uani 1 1 d . . .
H6A H -0.3600 -1.5206 -0.3193 0.020 Uiso 1 1 calc R . .
H6B H -0.4331 -1.4721 -0.3836 0.020 Uiso 1 1 calc R . .
C7 C -0.26225(18) -1.4289(2) -0.42140(18) 0.0157(5) Uani 1 1 d . . .
H7A H -0.2337 -1.3756 -0.4596 0.019 Uiso 1 1 calc R . .
H7B H -0.2925 -1.4837 -0.4581 0.019 Uiso 1 1 calc R . .
C8 C -0.19343(19) -1.4849(2) -0.36563(19) 0.0171(5) Uani 1 1 d . . .
H8A H -0.2223 -1.5402 -0.3295 0.021 Uiso 1 1 calc R . .
H8B H -0.1521 -1.5236 -0.4033 0.021 Uiso 1 1 calc R . .
C9 C -0.07881(18) -1.3484(2) -0.35992(18) 0.0155(5) Uani 1 1 d . . .
H9A H -0.0545 -1.3975 -0.4040 0.019 Uiso 1 1 calc R . .
H9B H -0.0300 -1.3236 -0.3220 0.019 Uiso 1 1 calc R . .
C10 C -0.12091(17) -1.2513(3) -0.40345(17) 0.0158(6) Uani 1 1 d . . .
C11 C -0.14095(18) -1.3681(2) -0.06201(19) 0.0163(5) Uani 1 1 d . . .
H11A H -0.1052 -1.4247 -0.0326 0.020 Uiso 1 1 calc R . .
H11B H -0.1755 -1.3297 -0.0181 0.020 Uiso 1 1 calc R . .
C12 C -0.08183(17) -1.28794(19) -0.10648(18) 0.0143(5) Uani 1 1 d . . .
C13 C -0.43290(18) -1.3122(2) -0.12637(18) 0.0150(5) Uani 1 1 d . . .
H13A H -0.4700 -1.3581 -0.0895 0.018 Uiso 1 1 calc R . .
H13B H -0.4716 -1.2622 -0.1596 0.018 Uiso 1 1 calc R . .
C14 C -0.37054(18) -1.2468(2) -0.07067(17) 0.0145(6) Uani 1 1 d . . .
C15 C -0.37392(18) -1.2872(2) -0.41983(18) 0.0153(5) Uani 1 1 d . . .
H15A H -0.4207 -1.3219 -0.4552 0.018 Uiso 1 1 calc R . .
H15B H -0.3323 -1.2519 -0.4591 0.018 Uiso 1 1 calc R . .
C16 C -0.41346(18) -1.2021(2) -0.36175(18) 0.0150(5) Uani 1 1 d . . .
C17 C -0.11748(19) -1.1228(2) -0.52438(19) 0.0175(5) Uani 1 1 d . . .
H17 H -0.1097 -1.0614 -0.4827 0.021 Uiso 1 1 calc R . .
C18 C -0.21194(19) -1.1233(2) -0.55551(18) 0.0163(5) Uani 1 1 d . . .
C19 C -0.2432(2) -1.1989(2) -0.6162(2) 0.0208(6) Uani 1 1 d . . .
H19 H -0.2051 -1.2535 -0.6374 0.025 Uiso 1 1 calc R . .
C20 C -0.3298(2) -1.1945(3) -0.6457(2) 0.0252(6) Uani 1 1 d . . .
H20 H -0.3505 -1.2463 -0.6867 0.030 Uiso 1 1 calc R . .
C21 C -0.3860(2) -1.1149(3) -0.6158(2) 0.0268(7) Uani 1 1 d . . .
H21 H -0.4449 -1.1118 -0.6363 0.032 Uiso 1 1 calc R . .
C22 C -0.3553(2) -1.0398(3) -0.5553(2) 0.0265(7) Uani 1 1 d . . .
H22 H -0.3934 -0.9851 -0.5345 0.032 Uiso 1 1 calc R . .
C23 C -0.2690(2) -1.0444(2) -0.5252(2) 0.0202(6) Uani 1 1 d . . .
H23 H -0.2489 -0.9930 -0.4836 0.024 Uiso 1 1 calc R . .
C24 C -0.0530(2) -1.1060(3) -0.5977(2) 0.0277(7) Uani 1 1 d . . .
H24A H 0.0065 -1.0985 -0.5737 0.042 Uiso 1 1 calc R . .
H24B H -0.0688 -1.0398 -0.6298 0.042 Uiso 1 1 calc R . .
H24C H -0.0555 -1.1689 -0.6366 0.042 Uiso 1 1 calc R . .
C25 C 0.05927(19) -1.1971(2) -0.1113(2) 0.0174(5) Uani 1 1 d . . .
H25 H 0.0266 -1.1294 -0.1278 0.021 Uiso 1 1 calc R . .
C26 C 0.09839(18) -1.2456(2) -0.19183(19) 0.0177(6) Uani 1 1 d . . .
C27 C 0.1032(2) -1.1830(3) -0.2661(2) 0.0245(6) Uani 1 1 d . . .
H27 H 0.0798 -1.1113 -0.2671 0.029 Uiso 1 1 calc R . .
C28 C 0.1426(3) -1.2255(3) -0.3394(2) 0.0307(8) Uani 1 1 d . . .
H28 H 0.1463 -1.1823 -0.3899 0.037 Uiso 1 1 calc R . .
C29 C 0.1763(3) -1.3301(4) -0.3383(3) 0.0324(8) Uani 1 1 d . . .
H29 H 0.2029 -1.3586 -0.3883 0.039 Uiso 1 1 calc R . .
C30 C 0.1715(2) -1.3934(3) -0.2648(3) 0.0302(7) Uani 1 1 d . . .
H30 H 0.1945 -1.4654 -0.2645 0.036 Uiso 1 1 calc R . .
C31 C 0.1329(2) -1.3516(3) -0.1910(2) 0.0221(6) Uani 1 1 d . . .
H31 H 0.1300 -1.3948 -0.1404 0.027 Uiso 1 1 calc R . .
C32 C 0.1294(2) -1.1674(3) -0.0448(2) 0.0252(6) Uani 1 1 d . . .
H32A H 0.1021 -1.1329 0.0048 0.038 Uiso 1 1 calc R . .
H32B H 0.1711 -1.1166 -0.0703 0.038 Uiso 1 1 calc R . .
H32C H 0.1603 -1.2335 -0.0260 0.038 Uiso 1 1 calc R . .
C33 C -0.33765(19) -1.1573(2) 0.06568(19) 0.0163(5) Uani 1 1 d . . .
H33 H -0.3046 -1.1043 0.0298 0.020 Uiso 1 1 calc R . .
C34 C -0.2720(2) -1.2296(2) 0.1124(2) 0.0174(5) Uani 1 1 d . . .
C35 C -0.1860(2) -1.1936(3) 0.1248(2) 0.0268(7) Uani 1 1 d . . .
H35 H -0.1695 -1.1238 0.1043 0.032 Uiso 1 1 calc R . .
C36 C -0.12441(19) -1.2587(5) 0.1666(2) 0.0341(7) Uani 1 1 d . . .
H36 H -0.0662 -1.2330 0.1750 0.041 Uiso 1 1 calc R . .
C37 C -0.1475(3) -1.3619(3) 0.1963(3) 0.0355(8) Uani 1 1 d . . .
H37 H -0.1052 -1.4069 0.2245 0.043 Uiso 1 1 calc R . .
C38 C -0.2326(3) -1.3979(3) 0.1844(2) 0.0313(7) Uani 1 1 d . . .
H38 H -0.2488 -1.4681 0.2045 0.038 Uiso 1 1 calc R . .
C39 C -0.2947(2) -1.3324(3) 0.1432(2) 0.0232(6) Uani 1 1 d . . .
H39 H -0.3531 -1.3578 0.1360 0.028 Uiso 1 1 calc R . .
C40 C -0.3939(2) -1.0924(3) 0.1279(2) 0.0228(6) Uani 1 1 d . . .
H40A H -0.4337 -1.0446 0.0951 0.034 Uiso 1 1 calc R . .
H40B H -0.3561 -1.0482 0.1657 0.034 Uiso 1 1 calc R . .
H40C H -0.4281 -1.1429 0.1627 0.034 Uiso 1 1 calc R . .
C41 C -0.5238(2) -1.0632(2) -0.33813(19) 0.0203(6) Uani 1 1 d . . .
H41 H -0.4758 -1.0097 -0.3257 0.024 Uiso 1 1 calc R . .
C42 C -0.56074(19) -1.1003(2) -0.2537(2) 0.0187(5) Uani 1 1 d . . .
C43 C -0.5343(2) -1.0484(3) -0.1777(2) 0.0231(6) Uani 1 1 d . . .
H43 H -0.4924 -0.9913 -0.1796 0.028 Uiso 1 1 calc R . .
C44 C -0.5689(2) -1.0795(3) -0.0989(2) 0.0295(7) Uani 1 1 d . . .
H44 H -0.5509 -1.0431 -0.0476 0.035 Uiso 1 1 calc R . .
C45 C -0.6293(2) -1.1631(3) -0.0953(3) 0.0339(8) Uani 1 1 d . . .
H45 H -0.6527 -1.1841 -0.0416 0.041 Uiso 1 1 calc R . .
C46 C -0.6559(2) -1.2164(3) -0.1700(3) 0.0343(8) Uani 1 1 d . . .
H46 H -0.6969 -1.2744 -0.1674 0.041 Uiso 1 1 calc R . .
C47 C -0.6223(2) -1.1847(3) -0.2493(2) 0.0268(7) Uani 1 1 d . . .
H47 H -0.6413 -1.2206 -0.3005 0.032 Uiso 1 1 calc R . .
C48 C -0.5931(3) -1.0076(3) -0.3947(2) 0.0357(8) Uani 1 1 d . . .
H48A H -0.5665 -0.9821 -0.4479 0.054 Uiso 1 1 calc R . .
H48B H -0.6176 -0.9454 -0.3638 0.054 Uiso 1 1 calc R . .
H48C H -0.6399 -1.0596 -0.4088 0.054 Uiso 1 1 calc R . .
Cl1 Cl -0.25568(6) -0.92874(6) -0.04089(6) 0.02798(16) Uani 1 1 d . . .
Cl2 Cl -0.44314(5) -0.75406(11) -0.26362(5) 0.03489(19) Uani 1 1 d . . .
Cl3 Cl -0.21105(6) -0.75075(9) -0.44235(5) 0.03042(17) Uani 1 1 d . . .
O1W O -0.22654(15) -1.06701(16) -0.21852(15) 0.0174(4) Uani 1 1 d D . .
H1WA H -0.254(3) -1.027(4) -0.253(2) 0.051(18) Uiso 1 1 d D . .
H1WB H -0.234(3) -1.042(3) -0.1696(14) 0.031(12) Uiso 1 1 d D . .
O2W O -0.30581(17) -0.92771(19) -0.32663(17) 0.0263(5) Uani 1 1 d D . .
H2WA H -0.272(3) -0.886(3) -0.351(3) 0.045(4) Uiso 1 1 d D . .
H2WB H -0.343(2) -0.889(3) -0.304(3) 0.045(4) Uiso 1 1 d D . .
O3W O -0.11562(18) -0.7504(3) -0.25860(18) 0.0343(6) Uani 1 1 d D . .
H3WA H -0.1611(18) -0.751(5) -0.229(2) 0.045(4) Uiso 1 1 d D . .
H3WB H -0.134(3) -0.740(4) -0.3091(13) 0.045(4) Uiso 1 1 d D . .
O4W O -0.26340(19) -0.7291(2) -0.1599(2) 0.0318(6) Uani 1 1 d D . .
H4WA H -0.306(2) -0.737(4) -0.193(2) 0.045(4) Uiso 1 1 d D . .
H4WB H -0.263(3) -0.781(3) -0.125(2) 0.045(4) Uiso 1 1 d D . .
O5W O -0.45375(17) -0.8296(2) -0.06883(17) 0.0303(5) Uani 1 1 d D . .
H5WA H -0.449(3) -0.810(4) -0.1201(15) 0.045(4) Uiso 1 1 d D . .
H5WB H -0.407(2) -0.860(4) -0.056(3) 0.045(4) Uiso 1 1 d D . .
O6W O -0.04931(18) -0.9291(3) -0.05576(19) 0.0372(6) Uani 1 1 d D . .
H6WA H -0.1020(15) -0.941(4) -0.049(3) 0.045(4) Uiso 1 1 d D . .
H6WB H -0.042(3) -0.935(5) -0.1088(13) 0.045(4) Uiso 1 1 d D . .
O7W O -0.05258(17) -0.9596(2) -0.2524(2) 0.0384(7) Uani 1 1 d D . .
H7WA H -0.069(3) -0.8954(17) -0.248(4) 0.045(4) Uiso 1 1 d D . .
H7WB H -0.096(2) -0.998(3) -0.244(4) 0.045(4) Uiso 1 1 d D . .
O8W O -0.0287(2) -0.8767(2) -0.4424(2) 0.0365(6) Uani 1 1 d D . .
H8WA H 0.002(3) -0.921(4) -0.414(3) 0.045(4) Uiso 1 1 d D . .
H8WB H -0.0782(16) -0.877(4) -0.424(3) 0.045(4) Uiso 1 1 d D . .
O9W O -0.42115(19) -0.7428(4) -0.46913(18) 0.0496(10) Uani 1 1 d D . .
H9WA H -0.434(3) -0.738(4) -0.4181(14) 0.045(4) Uiso 1 1 d D . .
H9WB H -0.3683(14) -0.754(5) -0.472(2) 0.045(4) Uiso 1 1 d D . .

loop_
_atom_site_aniso_label
_atom_site_aniso_U_11
_atom_site_aniso_U_22
_atom_site_aniso_U_33
_atom_site_aniso_U_23
_atom_site_aniso_U_13
_atom_site_aniso_U_12
Gd1 0.01153(5) 0.00897(5) 0.01221(5) 0.00000(7) 0.00113(3) -0.00028(5)
N1 0.0143(10) 0.0109(10) 0.0148(11) 0.0014(8) 0.0017(8) -0.0005(8)
N2 0.0140(10) 0.0120(10) 0.0139(10) 0.0000(8) 0.0035(8) -0.0004(8)
N3 0.0122(10) 0.0125(10) 0.0138(10) 0.0001(8) 0.0013(8) 0.0019(8)
N4 0.0145(10) 0.0123(10) 0.0139(10) 0.0004(8) 0.0021(8) 0.0007(8)
N5 0.0177(11) 0.0154(9) 0.0194(12) 0.0031(8) 0.0036(9) 0.0006(8)
N6 0.0146(9) 0.0164(12) 0.0152(9) -0.0002(10) -0.0023(7) -0.0026(10)
N7 0.0146(11) 0.0176(10) 0.0164(12) -0.0026(8) 0.0032(9) -0.0002(8)
N8 0.0185(11) 0.0194(11) 0.0163(11) -0.0001(9) -0.0015(9) 0.0035(9)
O1 0.0175(10) 0.0134(9) 0.0194(10) 0.0015(7) 0.0043(7) 0.0013(7)
O2 0.0132(8) 0.0146(11) 0.0162(9) 0.0014(6) -0.0014(7) -0.0007(6)
O3 0.0155(9) 0.0145(8) 0.0162(9) -0.0020(7) 0.0031(7) 0.0008(7)
O4 0.0160(9) 0.0139(9) 0.0164(10) -0.0002(7) -0.0009(7) 0.0011(7)
C1 0.0147(12) 0.0108(11) 0.0186(12) 0.0015(9) 0.0031(9) 0.0026(9)
C2 0.0183(13) 0.0130(11) 0.0180(13) 0.0015(9) 0.0041(10) 0.0023(9)
C3 0.0123(11) 0.0166(12) 0.0147(12) 0.0022(9) 0.0028(9) 0.0001(9)
C4 0.0148(12) 0.0125(11) 0.0185(13) 0.0035(9) -0.0007(10) -0.0010(9)
C5 0.0141(12) 0.0165(12) 0.0171(13) 0.0004(10) 0.0022(10) -0.0034(9)
C6 0.0171(13) 0.0160(12) 0.0160(12) -0.0019(9) 0.0016(10) -0.0055(9)
C7 0.0165(12) 0.0155(12) 0.0150(12) -0.0031(9) 0.0008(10) 0.0003(9)
C8 0.0189(13) 0.0151(12) 0.0173(13) -0.0044(10) 0.0001(10) 0.0014(10)
C9 0.0151(12) 0.0159(12) 0.0156(12) 0.0035(9) 0.0032(9) 0.0020(9)
C10 0.0139(10) 0.0179(17) 0.0156(10) 0.0016(12) 0.0023(8) -0.0010(12)
C11 0.0138(12) 0.0175(12) 0.0176(13) -0.0005(10) 0.0028(10) -0.0006(9)
C12 0.0122(11) 0.0128(14) 0.0180(12) -0.0026(8) 0.0019(9) 0.0011(8)
C13 0.0130(12) 0.0162(12) 0.0159(12) -0.0010(10) 0.0022(9) 0.0013(9)
C14 0.0153(10) 0.0123(18) 0.0159(11) 0.0002(9) 0.0024(8) 0.0023(9)
C15 0.0163(11) 0.0157(15) 0.0138(11) 0.0003(8) 0.0000(9) 0.0000(8)
C16 0.0154(12) 0.0133(12) 0.0165(12) 0.0027(9) 0.0012(9) 0.0004(9)
C17 0.0166(13) 0.0150(12) 0.0210(13) 0.0031(10) 0.0029(10) -0.0017(9)
C18 0.0177(13) 0.0147(12) 0.0164(13) 0.0041(9) 0.0026(10) -0.0025(10)
C19 0.0254(15) 0.0181(13) 0.0191(14) -0.0015(10) 0.0035(11) 0.0001(11)
C20 0.0300(17) 0.0248(14) 0.0209(15) 0.0013(11) -0.0014(12) -0.0063(12)
C21 0.0218(15) 0.0267(15) 0.0318(17) 0.0065(13) -0.0023(12) -0.0005(12)
C22 0.0227(15) 0.0206(14) 0.0363(18) 0.0026(12) 0.0037(13) 0.0042(11)
C23 0.0227(14) 0.0145(12) 0.0236(14) -0.0035(10) 0.0025(11) -0.0012(10)
C24 0.0253(16) 0.0294(16) 0.0288(17) 0.0157(13) 0.0114(13) 0.0017(12)
C25 0.0148(12) 0.0159(12) 0.0215(14) -0.0036(10) 0.0018(10) -0.0013(9)
C26 0.0150(11) 0.0187(17) 0.0196(12) -0.0053(10) 0.0011(8) -0.0026(10)
C27 0.0269(16) 0.0244(15) 0.0225(15) -0.0021(12) 0.0030(12) -0.0026(12)
C28 0.035(2) 0.0368(18) 0.0211(16) -0.0036(13) 0.0077(14) -0.0090(14)
C29 0.0282(19) 0.042(2) 0.0276(18) -0.0148(15) 0.0064(15) -0.0025(16)
C30 0.0264(16) 0.0265(16) 0.0377(19) -0.0132(14) 0.0018(14) 0.0021(13)
C31 0.0200(14) 0.0208(14) 0.0255(15) -0.0056(11) 0.0012(11) 0.0000(11)
C32 0.0222(15) 0.0302(16) 0.0232(15) -0.0093(12) -0.0013(12) -0.0072(12)
C33 0.0167(12) 0.0146(11) 0.0178(13) -0.0024(10) 0.0039(10) -0.0004(9)
C34 0.0180(13) 0.0198(13) 0.0145(12) -0.0041(9) 0.0024(10) 0.0025(9)
C35 0.0203(15) 0.0289(16) 0.0314(17) -0.0073(13) 0.0025(12) -0.0014(12)
C36 0.0208(12) 0.0443(18) 0.0369(16) -0.011(3) -0.0039(11) 0.000(2)
C37 0.0348(19) 0.040(2) 0.0318(19) -0.0047(15) -0.0048(15) 0.0179(16)
C38 0.040(2) 0.0241(16) 0.0296(17) 0.0006(13) -0.0012(14) 0.0098(14)
C39 0.0246(15) 0.0209(14) 0.0241(15) -0.0005(12) 0.0013(12) 0.0018(12)
C40 0.0229(14) 0.0228(14) 0.0227(15) -0.0051(11) 0.0046(11) 0.0052(11)
C41 0.0248(14) 0.0187(13) 0.0176(13) 0.0003(10) 0.0005(11) 0.0072(11)
C42 0.0145(12) 0.0186(13) 0.0229(14) -0.0005(10) 0.0005(10) 0.0070(10)
C43 0.0249(15) 0.0195(13) 0.0249(15) -0.0015(11) -0.0007(12) 0.0057(11)
C44 0.0353(18) 0.0294(16) 0.0239(16) -0.0022(13) 0.0043(13) 0.0136(14)
C45 0.0297(18) 0.0401(19) 0.0322(19) 0.0091(15) 0.0127(14) 0.0142(15)
C46 0.0180(16) 0.0385(18) 0.047(2) 0.0048(16) 0.0079(14) -0.0004(13)
C47 0.0161(14) 0.0331(17) 0.0313(18) -0.0035(13) -0.0011(12) -0.0003(12)
C48 0.040(2) 0.040(2) 0.0269(17) 0.0062(15) -0.0028(15) 0.0219(16)
Cl1 0.0318(4) 0.0202(3) 0.0320(4) 0.0031(3) 0.0030(3) -0.0027(3)
Cl2 0.0329(4) 0.0456(5) 0.0262(3) 0.0023(5) 0.0019(3) 0.0182(5)
Cl3 0.0372(4) 0.0261(4) 0.0282(3) -0.0013(4) 0.0065(3) -0.0053(4)
O1W 0.0220(10) 0.0112(9) 0.0191(10) -0.0008(7) 0.0012(8) 0.0001(7)
O2W 0.0310(13) 0.0179(10) 0.0302(13) 0.0040(9) 0.0052(10) 0.0054(9)
O3W 0.0386(12) 0.0272(14) 0.0374(12) -0.0053(13) 0.0058(10) -0.0027(12)
O4W 0.0328(13) 0.0184(10) 0.0442(16) 0.0049(9) 0.0014(12) -0.0055(9)
O5W 0.0222(12) 0.0420(15) 0.0269(12) -0.0044(10) 0.0055(9) 0.0039(10)
O6W 0.0265(13) 0.0496(16) 0.0353(15) -0.0141(13) -0.0026(11) -0.0015(12)
O7W 0.0194(12) 0.0224(12) 0.073(2) -0.0046(13) 0.0012(12) -0.0020(9)
O8W 0.0331(14) 0.0331(14) 0.0440(17) -0.0044(11) 0.0163(12) -0.0060(11)
O9W 0.0361(13) 0.089(3) 0.0240(12) 0.0142(16) -0.0019(10) 0.0193(18)

loop_
_atom_type_symbol
_atom_type_description
_atom_type_scat_dispersion_real
_atom_type_scat_dispersion_imag
_atom_type_scat_source
C C 0.0033 0.0016 'International Tables Vol C Tables 4.2.6.8 and 6.1.1.4'
H H 0.0000 0.0000 'International Tables Vol C Tables 4.2.6.8 and 6.1.1.4'
N N 0.0061 0.0033 'International Tables Vol C Tables 4.2.6.8 and 6.1.1.4'
O O 0.0106 0.0060 'International Tables Vol C Tables 4.2.6.8 and 6.1.1.4'
Cl Cl 0.1484 0.1585 'International Tables Vol C Tables 4.2.6.8 and 6.1.1.4'
Gd Gd -0.1653 3.9035 'International Tables Vol C Tables 4.2.6.8 and 6.1.1.4'

loop_
_exptl_crystal_face_index_h
_exptl_crystal_face_index_k
_exptl_crystal_face_index_l
_exptl_crystal_face_perp_dist
1.00 0.00 0.00 0.2000
-1.00 0.00 0.00 0.2000
0.00 1.00 0.00 0.1800
0.00 -1.00 0.00 0.2200
0.00 0.00 1.00 0.2000
0.00 0.00 -1.00 0.2500
1.00 0.00 1.00 0.1500
-1.00 0.00 -1.00 0.2500

loop_
_geom_angle_atom_site_label_1
_geom_angle_atom_site_label_2
_geom_angle_atom_site_label_3
_geom_angle
_geom_angle_site_symmetry_1
_geom_angle_site_symmetry_3
_geom_angle_publ_flag
O3 Gd1 O4 86.66(7) . . ?
O3 Gd1 O2 83.67(7) . . ?
O4 Gd1 O2 146.04(6) . . ?
O3 Gd1 O1 146.22(7) . . ?
O4 Gd1 O1 85.49(7) . . ?
O2 Gd1 O1 84.74(7) . . ?
O3 Gd1 O1W 72.64(7) . . ?
O4 Gd1 O1W 73.17(7) . . ?
O2 Gd1 O1W 72.87(7) . . ?
O1 Gd1 O1W 73.63(7) . . ?
O3 Gd1 N1 138.57(7) . . ?
O4 Gd1 N1 130.24(7) . . ?
O2 Gd1 N1 73.91(7) . . ?
O1 Gd1 N1 66.46(7) . . ?
O1W Gd1 N1 129.54(7) . . ?
O3 Gd1 N2 71.02(7) . . ?
O4 Gd1 N2 139.84(7) . . ?
O2 Gd1 N2 65.79(7) . . ?
O1 Gd1 N2 130.99(7) . . ?
O1W Gd1 N2 126.85(8) . . ?
N1 Gd1 N2 68.10(7) . . ?
O3 Gd1 N3 65.83(7) . . ?
O4 Gd1 N3 73.29(7) . . ?
O2 Gd1 N3 130.06(7) . . ?
O1 Gd1 N3 141.21(7) . . ?
O1W Gd1 N3 127.20(7) . . ?
N1 Gd1 N3 103.25(7) . . ?
N2 Gd1 N3 67.23(7) . . ?
O3 Gd1 N4 130.09(7) . . ?
O4 Gd1 N4 65.65(7) . . ?
O2 Gd1 N4 141.21(7) . . ?
O1 Gd1 N4 75.05(7) . . ?
O1W Gd1 N4 129.40(7) . . ?
N1 Gd1 N4 67.74(7) . . ?
N2 Gd1 N4 103.69(7) . . ?
N3 Gd1 N4 66.72(7) . . ?
C9 N1 C1 108.3(2) . . ?
C9 N1 C8 109.4(2) . . ?
C1 N1 C8 109.2(2) . . ?
C9 N1 Gd1 107.39(15) . . ?
C1 N1 Gd1 111.16(16) . . ?
C8 N1 Gd1 111.26(16) . . ?
C11 N2 C3 109.3(2) . . ?
C11 N2 C2 110.0(2) . . ?
C3 N2 C2 108.6(2) . . ?
C11 N2 Gd1 105.98(16) . . ?
C3 N2 Gd1 112.22(16) . . ?
C2 N2 Gd1 110.74(16) . . ?
C13 N3 C5 109.0(2) . . ?
C13 N3 C4 110.5(2) . . ?
C5 N3 C4 108.7(2) . . ?
C13 N3 Gd1 105.53(16) . . ?
C5 N3 Gd1 112.25(16) . . ?
C4 N3 Gd1 110.87(16) . . ?
C15 N4 C7 110.0(2) . . ?
C15 N4 C6 109.8(2) . . ?
C7 N4 C6 108.6(2) . . ?
C15 N4 Gd1 105.55(15) . . ?
C7 N4 Gd1 110.77(16) . . ?
C6 N4 Gd1 112.14(16) . . ?
C10 N5 C17 122.7(3) . . ?
C10 N5 H5C 118.7 . . ?
C17 N5 H5C 118.7 . . ?
C12 N6 C25 120.2(2) . . ?
C12 N6 H6C 119.9 . . ?
C25 N6 H6C 119.9 . . ?
C14 N7 C33 120.9(2) . . ?
C14 N7 H7C 119.5 . . ?
C33 N7 H7C 119.5 . . ?
C16 N8 C41 120.6(3) . . ?
C16 N8 H8C 119.7 . . ?
C41 N8 H8C 119.7 . . ?
C10 O1 Gd1 122.9(2) . . ?
C12 O2 Gd1 123.88(17) . . ?
C14 O3 Gd1 124.60(18) . . ?
C16 O4 Gd1 125.31(18) . . ?
N1 C1 C2 111.2(2) . . ?
N1 C1 H1A 109.4 . . ?
C2 C1 H1A 109.4 . . ?
N1 C1 H1B 109.4 . . ?
C2 C1 H1B 109.4 . . ?
H1A C1 H1B 108.0 . . ?
N2 C2 C1 114.4(2) . . ?
N2 C2 H2A 108.7 . . ?
C1 C2 H2A 108.7 . . ?
N2 C2 H2B 108.7 . . ?
C1 C2 H2B 108.7 . . ?
H2A C2 H2B 107.6 . . ?
N2 C3 C4 111.7(2) . . ?
N2 C3 H3A 109.3 . . ?
C4 C3 H3A 109.3 . . ?
N2 C3 H3B 109.3 . . ?
C4 C3 H3B 109.3 . . ?
H3A C3 H3B 107.9 . . ?
N3 C4 C3 113.5(2) . . ?
N3 C4 H4A 108.9 . . ?
C3 C4 H4A 108.9 . . ?
N3 C4 H4B 108.9 . . ?
C3 C4 H4B 108.9 . . ?
H4A C4 H4B 107.7 . . ?
N3 C5 C6 111.2(2) . . ?
N3 C5 H5A 109.4 . . ?
C6 C5 H5A 109.4 . . ?
N3 C5 H5B 109.4 . . ?
C6 C5 H5B 109.4 . . ?
H5A C5 H5B 108.0 . . ?
N4 C6 C5 113.3(2) . . ?
N4 C6 H6A 108.9 . . ?
C5 C6 H6A 108.9 . . ?
N4 C6 H6B 108.9 . . ?
C5 C6 H6B 108.9 . . ?
H6A C6 H6B 107.7 . . ?
N4 C7 C8 111.1(2) . . ?
N4 C7 H7A 109.4 . . ?
C8 C7 H7A 109.4 . . ?
N4 C7 H7B 109.4 . . ?
C8 C7 H7B 109.4 . . ?
H7A C7 H7B 108.0 . . ?
N1 C8 C7 113.6(2) . . ?
N1 C8 H8A 108.8 . . ?
C7 C8 H8A 108.8 . . ?
N1 C8 H8B 108.8 . . ?
C7 C8 H8B 108.8 . . ?
H8A C8 H8B 107.7 . . ?
N1 C9 C10 110.8(2) . . ?
N1 C9 H9A 109.5 . . ?
C10 C9 H9A 109.5 . . ?
N1 C9 H9B 109.5 . . ?
C10 C9 H9B 109.5 . . ?
H9A C9 H9B 108.1 . . ?
O1 C10 N5 123.2(3) . . ?
O1 C10 C9 119.8(2) . . ?
N5 C10 C9 116.9(3) . . ?
N2 C11 C12 109.8(2) . . ?
N2 C11 H11A 109.7 . . ?
C12 C11 H11A 109.7 . . ?
N2 C11 H11B 109.7 . . ?
C12 C11 H11B 109.7 . . ?
H11A C11 H11B 108.2 . . ?
O2 C12 N6 122.6(2) . . ?
O2 C12 C11 120.7(2) . . ?
N6 C12 C11 116.7(2) . . ?
N3 C13 C14 110.7(2) . . ?
N3 C13 H13A 109.5 . . ?
C14 C13 H13A 109.5 . . ?
N3 C13 H13B 109.5 . . ?
C14 C13 H13B 109.5 . . ?
H13A C13 H13B 108.1 . . ?
O3 C14 N7 122.1(3) . . ?
O3 C14 C13 119.8(2) . . ?
N7 C14 C13 118.1(2) . . ?
N4 C15 C16 110.3(2) . . ?
N4 C15 H15A 109.6 . . ?
C16 C15 H15A 109.6 . . ?
N4 C15 H15B 109.6 . . ?
C16 C15 H15B 109.6 . . ?
H15A C15 H15B 108.1 . . ?
O4 C16 N8 122.5(3) . . ?
O4 C16 C15 119.3(2) . . ?
N8 C16 C15 118.1(3) . . ?
N5 C17 C18 112.8(2) . . ?
N5 C17 C24 106.9(2) . . ?
C18 C17 C24 112.7(3) . . ?
N5 C17 H17 108.1 . . ?
C18 C17 H17 108.1 . . ?
C24 C17 H17 108.1 . . ?
C23 C18 C19 118.7(3) . . ?
C23 C18 C17 119.3(3) . . ?
C19 C18 C17 121.9(3) . . ?
C20 C19 C18 120.3(3) . . ?
C20 C19 H19 119.8 . . ?
C18 C19 H19 119.8 . . ?
C21 C20 C19 120.5(3) . . ?
C21 C20 H20 119.8 . . ?
C19 C20 H20 119.8 . . ?
C20 C21 C22 119.4(3) . . ?
C20 C21 H21 120.3 . . ?
C22 C21 H21 120.3 . . ?
C21 C22 C23 120.3(3) . . ?
C21 C22 H22 119.8 . . ?
C23 C22 H22 119.8 . . ?
C22 C23 C18 120.7(3) . . ?
C22 C23 H23 119.6 . . ?
C18 C23 H23 119.6 . . ?
C17 C24 H24A 109.5 . . ?
C17 C24 H24B 109.5 . . ?
H24A C24 H24B 109.5 . . ?
C17 C24 H24C 109.5 . . ?
H24A C24 H24C 109.5 . . ?
H24B C24 H24C 109.5 . . ?
N6 C25 C26 110.8(2) . . ?
N6 C25 C32 108.7(2) . . ?
C26 C25 C32 111.7(2) . . ?
N6 C25 H25 108.5 . . ?
C26 C25 H25 108.5 . . ?
C32 C25 H25 108.5 . . ?
C27 C26 C31 119.6(3) . . ?
C27 C26 C25 119.8(3) . . ?
C31 C26 C25 120.6(3) . . ?
C26 C27 C28 120.1(3) . . ?
C26 C27 H27 119.9 . . ?
C28 C27 H27 119.9 . . ?
C29 C28 C27 120.1(4) . . ?
C29 C28 H28 119.9 . . ?
C27 C28 H28 119.9 . . ?
C28 C29 C30 120.3(3) . . ?
C28 C29 H29 119.8 . . ?
C30 C29 H29 119.8 . . ?
C29 C30 C31 120.1(3) . . ?
C29 C30 H30 120.0 . . ?
C31 C30 H30 120.0 . . ?
C30 C31 C26 119.8(3) . . ?
C30 C31 H31 120.1 . . ?
C26 C31 H31 120.1 . . ?
C25 C32 H32A 109.5 . . ?
C25 C32 H32B 109.5 . . ?
H32A C32 H32B 109.5 . . ?
C25 C32 H32C 109.5 . . ?
H32A C32 H32C 109.5 . . ?
H32B C32 H32C 109.5 . . ?
N7 C33 C34 111.0(2) . . ?
N7 C33 C40 109.1(2) . . ?
C34 C33 C40 112.2(3) . . ?
N7 C33 H33 108.1 . . ?
C34 C33 H33 108.1 . . ?
C40 C33 H33 108.1 . . ?
C39 C34 C35 118.5(3) . . ?
C39 C34 C33 121.9(3) . . ?
C35 C34 C33 119.6(3) . . ?
C36 C35 C34 120.7(4) . . ?
C36 C35 H35 119.6 . . ?
C34 C35 H35 119.6 . . ?
C35 C36 C37 120.3(3) . . ?
C35 C36 H36 119.9 . . ?
C37 C36 H36 119.9 . . ?
C38 C37 C36 119.3(3) . . ?
C38 C37 H37 120.4 . . ?
C36 C37 H37 120.4 . . ?
C37 C38 C39 120.6(4) . . ?
C37 C38 H38 119.7 . . ?
C39 C38 H38 119.7 . . ?
C38 C39 C34 120.6(3) . . ?
C38 C39 H39 119.7 . . ?
C34 C39 H39 119.7 . . ?
C33 C40 H40A 109.5 . . ?
C33 C40 H40B 109.5 . . ?
H40A C40 H40B 109.5 . . ?
C33 C40 H40C 109.5 . . ?
H40A C40 H40C 109.5 . . ?
H40B C40 H40C 109.5 . . ?
N8 C41 C42 112.0(2) . . ?
N8 C41 C48 108.0(3) . . ?
C42 C41 C48 111.6(3) . . ?
N8 C41 H41 108.4 . . ?
C42 C41 H41 108.4 . . ?
C48 C41 H41 108.4 . . ?
C43 C42 C47 118.7(3) . . ?
C43 C42 C41 119.4(3) . . ?
C47 C42 C41 121.9(3) . . ?
C42 C43 C44 120.7(3) . . ?
C42 C43 H43 119.7 . . ?
C44 C43 H43 119.7 . . ?
C45 C44 C43 120.2(3) . . ?
C45 C44 H44 119.9 . . ?
C43 C44 H44 119.9 . . ?
C44 C45 C46 120.1(3) . . ?
C44 C45 H45 119.9 . . ?
C46 C45 H45 119.9 . . ?
C45 C46 C47 120.0(4) . . ?
C45 C46 H46 120.0 . . ?
C47 C46 H46 120.0 . . ?
C46 C47 C42 120.4(3) . . ?
C46 C47 H47 119.8 . . ?
C42 C47 H47 119.8 . . ?
C41 C48 H48A 109.5 . . ?
C41 C48 H48B 109.5 . . ?
H48A C48 H48B 109.5 . . ?
C41 C48 H48C 109.5 . . ?
H48A C48 H48C 109.5 . . ?
H48B C48 H48C 109.5 . . ?
Gd1 O1W H1WA 116(4) . . ?
Gd1 O1W H1WB 117(3) . . ?
H1WA O1W H1WB 107(3) . . ?
H2WA O2W H2WB 106(3) . . ?
H3WA O3W H3WB 104(2) . . ?
H4WA O4W H4WB 107(3) . . ?
H5WA O5W H5WB 105(3) . . ?
H6WA O6W H6WB 105(3) . . ?
H7WA O7W H7WB 106(3) . . ?
H8WA O8W H8WB 109(3) . . ?
H9WA O9W H9WB 108(3) . . ?

loop_
_geom_bond_atom_site_label_1
_geom_bond_atom_site_label_2
_geom_bond_distance
_geom_bond_site_symmetry_2
_geom_bond_publ_flag
Gd1 O3 2.356(2) . ?
Gd1 O4 2.356(2) . ?
Gd1 O2 2.365(2) . ?
Gd1 O1 2.400(2) . ?
Gd1 O1W 2.435(2) . ?
Gd1 N1 2.655(2) . ?
Gd1 N2 2.681(2) . ?
Gd1 N3 2.692(2) . ?
Gd1 N4 2.700(2) . ?
N1 C9 1.475(3) . ?
N1 C1 1.489(4) . ?
N1 C8 1.494(4) . ?
N2 C11 1.484(4) . ?
N2 C3 1.486(3) . ?
N2 C2 1.489(3) . ?
N3 C13 1.484(3) . ?
N3 C5 1.485(4) . ?
N3 C4 1.496(3) . ?
N4 C15 1.485(3) . ?
N4 C7 1.490(3) . ?
N4 C6 1.494(3) . ?
N5 C10 1.323(4) . ?
N5 C17 1.472(4) . ?
N5 H5C 0.8800 . ?
N6 C12 1.328(3) . ?
N6 C25 1.473(4) . ?
N6 H6C 0.8800 . ?
N7 C14 1.324(3) . ?
N7 C33 1.467(4) . ?
N7 H7C 0.8800 . ?
N8 C16 1.320(4) . ?
N8 C41 1.476(4) . ?
N8 H8C 0.8800 . ?
O1 C10 1.254(4) . ?
O2 C12 1.247(3) . ?
O3 C14 1.256(3) . ?
O4 C16 1.251(4) . ?
C1 C2 1.518(4) . ?
C1 H1A 0.9900 . ?
C1 H1B 0.9900 . ?
C2 H2A 0.9900 . ?
C2 H2B 0.9900 . ?
C3 C4 1.506(4) . ?
C3 H3A 0.9900 . ?
C3 H3B 0.9900 . ?
C4 H4A 0.9900 . ?
C4 H4B 0.9900 . ?
C5 C6 1.519(4) . ?
C5 H5A 0.9900 . ?
C5 H5B 0.9900 . ?
C6 H6A 0.9900 . ?
C6 H6B 0.9900 . ?
C7 C8 1.515(4) . ?
C7 H7A 0.9900 . ?
C7 H7B 0.9900 . ?
C8 H8A 0.9900 . ?
C8 H8B 0.9900 . ?
C9 C10 1.508(5) . ?
C9 H9A 0.9900 . ?
C9 H9B 0.9900 . ?
C11 C12 1.512(4) . ?
C11 H11A 0.9900 . ?
C11 H11B 0.9900 . ?
C13 C14 1.506(4) . ?
C13 H13A 0.9900 . ?
C13 H13B 0.9900 . ?
C15 C16 1.514(4) . ?
C15 H15A 0.9900 . ?
C15 H15B 0.9900 . ?
C17 C18 1.514(4) . ?
C17 C24 1.536(4) . ?
C17 H17 1.0000 . ?
C18 C23 1.392(4) . ?
C18 C19 1.399(4) . ?
C19 C20 1.394(5) . ?
C19 H19 0.9500 . ?
C20 C21 1.386(5) . ?
C20 H20 0.9500 . ?
C21 C22 1.390(5) . ?
C21 H21 0.9500 . ?
C22 C23 1.391(5) . ?
C22 H22 0.9500 . ?
C23 H23 0.9500 . ?
C24 H24A 0.9800 . ?
C24 H24B 0.9800 . ?
C24 H24C 0.9800 . ?
C25 C26 1.518(4) . ?
C25 C32 1.519(4) . ?
C25 H25 1.0000 . ?
C26 C27 1.389(4) . ?
C26 C31 1.402(4) . ?
C27 C28 1.399(5) . ?
C27 H27 0.9500 . ?
C28 C29 1.383(6) . ?
C28 H28 0.9500 . ?
C29 C30 1.384(6) . ?
C29 H29 0.9500 . ?
C30 C31 1.398(5) . ?
C30 H30 0.9500 . ?
C31 H31 0.9500 . ?
C32 H32A 0.9800 . ?
C32 H32B 0.9800 . ?
C32 H32C 0.9800 . ?
C33 C34 1.514(4) . ?
C33 C40 1.530(4) . ?
C33 H33 1.0000 . ?
C34 C39 1.394(4) . ?
C34 C35 1.397(4) . ?
C35 C36 1.386(6) . ?
C35 H35 0.9500 . ?
C36 C37 1.394(7) . ?
C36 H36 0.9500 . ?
C37 C38 1.383(6) . ?
C37 H37 0.9500 . ?
C38 C39 1.389(5) . ?
C38 H38 0.9500 . ?
C39 H39 0.9500 . ?
C40 H40A 0.9800 . ?
C40 H40B 0.9800 . ?
C40 H40C 0.9800 . ?
C41 C42 1.509(4) . ?
C41 C48 1.525(4) . ?
C41 H41 1.0000 . ?
C42 C43 1.394(4) . ?
C42 C47 1.401(4) . ?
C43 C44 1.397(5) . ?
C43 H43 0.9500 . ?
C44 C45 1.382(6) . ?
C44 H44 0.9500 . ?
C45 C46 1.385(6) . ?
C45 H45 0.9500 . ?
C46 C47 1.400(5) . ?
C46 H46 0.9500 . ?
C47 H47 0.9500 . ?
C48 H48A 0.9800 . ?
C48 H48B 0.9800 . ?
C48 H48C 0.9800 . ?
O1W H1WA 0.829(18) . ?
O1W H1WB 0.829(18) . ?
O2W H2WA 0.826(18) . ?
O2W H2WB 0.826(18) . ?
O3W H3WA 0.839(18) . ?
O3W H3WB 0.841(18) . ?
O4W H4WA 0.820(18) . ?
O4W H4WB 0.832(18) . ?
O5W H5WA 0.837(18) . ?
O5W H5WB 0.830(18) . ?
O6W H6WA 0.829(18) . ?
O6W H6WB 0.836(18) . ?
O7W H7WA 0.831(18) . ?
O7W H7WB 0.823(18) . ?
O8W H8WA 0.840(18) . ?
O8W H8WB 0.814(18) . ?
O9W H9WA 0.822(18) . ?
O9W H9WB 0.822(18) . ?

loop_
_geom_hbond_atom_site_label_D
_geom_hbond_atom_site_label_H
_geom_hbond_atom_site_label_A
_geom_hbond_distance_DH
_geom_hbond_distance_HA
_geom_hbond_distance_DA
_geom_hbond_angle_DHA
_geom_hbond_site_symmetry_A
O1W H1WA O2W 0.829(18) 1.84(2) 2.670(3) 174(6) .
O1W H1WB Cl1 0.829(18) 2.46(2) 3.277(2) 167(4) .
O2W H2WB Cl2 0.826(18) 2.35(2) 3.160(3) 168(4) .
O2W H2WA Cl3 0.826(18) 2.38(2) 3.185(3) 164(5) .
O3W H3WB Cl3 0.841(18) 2.36(2) 3.180(3) 164(4) .
O3W H3WA O4W 0.839(18) 1.94(2) 2.767(4) 171(6) .
O4W H4WB Cl1 0.832(18) 2.239(19) 3.069(3) 175(5) .
O4W H4WA Cl2 0.820(18) 2.36(2) 3.172(3) 169(5) .
O5W H5WB Cl1 0.830(18) 2.46(2) 3.284(3) 169(4) .
O5W H5WA Cl2 0.837(18) 2.336(18) 3.172(3) 177(4) .
O6W H6WA Cl1 0.829(18) 2.36(2) 3.167(3) 165(5) .
O6W H6WB O7W 0.836(18) 2.25(2) 3.077(5) 168(4) .
O7W H7WB O1W 0.823(18) 2.21(2) 3.023(3) 168(4) .
O7W H7WA O3W 0.831(18) 1.92(2) 2.742(4) 170(6) .
O8W H8WA O7W 0.840(18) 2.71(4) 3.150(5) 115(4) .
O8W H8WB Cl3 0.814(18) 2.56(3) 3.187(3) 134(4) .
O9W H9WA Cl2 0.822(18) 2.42(2) 3.220(3) 167(4) .
O9W H9WB Cl3 0.822(18) 2.44(2) 3.232(3) 162(5) .

loop_
_geom_torsion_atom_site_label_1
_geom_torsion_atom_site_label_2
_geom_torsion_atom_site_label_3
_geom_torsion_atom_site_label_4
_geom_torsion
_geom_torsion_site_symmetry_1
_geom_torsion_site_symmetry_2
_geom_torsion_site_symmetry_3
_geom_torsion_site_symmetry_4
_geom_torsion_publ_flag
O3 Gd1 N1 C9 -127.42(17) . . . . ?
O4 Gd1 N1 C9 85.04(19) . . . . ?
O2 Gd1 N1 C9 -67.44(17) . . . . ?
O1 Gd1 N1 C9 23.80(16) . . . . ?
O1W Gd1 N1 C9 -16.9(2) . . . . ?
N2 Gd1 N1 C9 -137.32(19) . . . . ?
N3 Gd1 N1 C9 164.22(17) . . . . ?
N4 Gd1 N1 C9 106.57(18) . . . . ?
O3 Gd1 N1 C1 -9.1(2) . . . . ?
O4 Gd1 N1 C1 -156.61(15) . . . . ?
O2 Gd1 N1 C1 50.91(16) . . . . ?
O1 Gd1 N1 C1 142.15(18) . . . . ?
O1W Gd1 N1 C1 101.45(17) . . . . ?
N2 Gd1 N1 C1 -18.97(16) . . . . ?
N3 Gd1 N1 C1 -77.42(17) . . . . ?
N4 Gd1 N1 C1 -135.07(18) . . . . ?
O3 Gd1 N1 C8 112.83(18) . . . . ?
O4 Gd1 N1 C8 -34.7(2) . . . . ?
O2 Gd1 N1 C8 172.81(18) . . . . ?
O1 Gd1 N1 C8 -95.95(18) . . . . ?
O1W Gd1 N1 C8 -136.64(17) . . . . ?
N2 Gd1 N1 C8 102.93(18) . . . . ?
N3 Gd1 N1 C8 44.48(18) . . . . ?
N4 Gd1 N1 C8 -13.17(16) . . . . ?
O3 Gd1 N2 C11 -63.16(16) . . . . ?
O4 Gd1 N2 C11 -122.96(16) . . . . ?
O2 Gd1 N2 C11 28.37(15) . . . . ?
O1 Gd1 N2 C11 86.78(17) . . . . ?
O1W Gd1 N2 C11 -13.86(19) . . . . ?
N1 Gd1 N2 C11 109.93(17) . . . . ?
N3 Gd1 N2 C11 -134.18(17) . . . . ?
N4 Gd1 N2 C11 168.73(15) . . . . ?
O3 Gd1 N2 C3 56.01(17) . . . . ?
O4 Gd1 N2 C3 -3.8(2) . . . . ?
O2 Gd1 N2 C3 147.55(19) . . . . ?
O1 Gd1 N2 C3 -154.04(16) . . . . ?
O1W Gd1 N2 C3 105.32(18) . . . . ?
N1 Gd1 N2 C3 -130.89(19) . . . . ?
N3 Gd1 N2 C3 -15.01(16) . . . . ?
N4 Gd1 N2 C3 -72.09(18) . . . . ?
O3 Gd1 N2 C2 177.58(19) . . . . ?
O4 Gd1 N2 C2 117.78(17) . . . . ?
O2 Gd1 N2 C2 -90.89(18) . . . . ?
O1 Gd1 N2 C2 -32.5(2) . . . . ?
O1W Gd1 N2 C2 -133.12(17) . . . . ?
N1 Gd1 N2 C2 -9.33(16) . . . . ?
N3 Gd1 N2 C2 106.56(18) . . . . ?
N4 Gd1 N2 C2 49.47(18) . . . . ?
O3 Gd1 N3 C13 27.56(16) . . . . ?
O4 Gd1 N3 C13 -66.34(16) . . . . ?
O2 Gd1 N3 C13 85.19(18) . . . . ?
O1 Gd1 N3 C13 -126.05(17) . . . . ?
O1W Gd1 N3 C13 -13.7(2) . . . . ?
N1 Gd1 N3 C13 165.18(16) . . . . ?
N2 Gd1 N3 C13 106.13(17) . . . . ?
N4 Gd1 N3 C13 -136.49(18) . . . . ?
O3 Gd1 N3 C5 146.14(19) . . . . ?
O4 Gd1 N3 C5 52.24(17) . . . . ?
O2 Gd1 N3 C5 -156.23(15) . . . . ?
O1 Gd1 N3 C5 -7.5(2) . . . . ?
O1W Gd1 N3 C5 104.84(18) . . . . ?
N1 Gd1 N3 C5 -76.24(18) . . . . ?
N2 Gd1 N3 C5 -135.29(18) . . . . ?
N4 Gd1 N3 C5 -17.91(16) . . . . ?
O3 Gd1 N3 C4 -92.05(18) . . . . ?
O4 Gd1 N3 C4 174.04(18) . . . . ?
O2 Gd1 N3 C4 -34.4(2) . . . . ?
O1 Gd1 N3 C4 114.34(18) . . . . ?
O1W Gd1 N3 C4 -133.35(17) . . . . ?
N1 Gd1 N3 C4 45.56(18) . . . . ?
N2 Gd1 N3 C4 -13.49(16) . . . . ?
N4 Gd1 N3 C4 103.89(18) . . . . ?
O3 Gd1 N4 C15 89.47(17) . . . . ?
O4 Gd1 N4 C15 27.15(15) . . . . ?
O2 Gd1 N4 C15 -125.74(16) . . . . ?
O1 Gd1 N4 C15 -64.65(16) . . . . ?
O1W Gd1 N4 C15 -11.29(19) . . . . ?
N1 Gd1 N4 C15 -134.93(17) . . . . ?
N2 Gd1 N4 C15 166.02(15) . . . . ?
N3 Gd1 N4 C15 108.60(17) . . . . ?
O3 Gd1 N4 C7 -151.51(16) . . . . ?
O4 Gd1 N4 C7 146.17(18) . . . . ?
O2 Gd1 N4 C7 -6.7(2) . . . . ?
O1 Gd1 N4 C7 54.36(17) . . . . ?
O1W Gd1 N4 C7 107.72(17) . . . . ?
N1 Gd1 N4 C7 -15.92(16) . . . . ?
N2 Gd1 N4 C7 -74.96(17) . . . . ?
N3 Gd1 N4 C7 -132.39(18) . . . . ?
O3 Gd1 N4 C6 -30.0(2) . . . . ?
O4 Gd1 N4 C6 -92.31(18) . . . . ?
O2 Gd1 N4 C6 114.80(18) . . . . ?
O1 Gd1 N4 C6 175.88(18) . . . . ?
O1W Gd1 N4 C6 -130.76(17) . . . . ?
N1 Gd1 N4 C6 105.60(18) . . . . ?
N2 Gd1 N4 C6 46.56(18) . . . . ?
N3 Gd1 N4 C6 -10.87(16) . . . . ?
O3 Gd1 O1 C10 138.2(2) . . . . ?
O4 Gd1 O1 C10 -144.7(2) . . . . ?
O2 Gd1 O1 C10 67.9(2) . . . . ?
O1W Gd1 O1 C10 141.5(2) . . . . ?
N1 Gd1 O1 C10 -6.8(2) . . . . ?
N2 Gd1 O1 C10 16.6(3) . . . . ?
N3 Gd1 O1 C10 -88.6(2) . . . . ?
N4 Gd1 O1 C10 -78.7(2) . . . . ?
O3 Gd1 O2 C12 56.8(2) . . . . ?
O4 Gd1 O2 C12 131.16(19) . . . . ?
O1 Gd1 O2 C12 -155.0(2) . . . . ?
O1W Gd1 O2 C12 130.5(2) . . . . ?
N1 Gd1 O2 C12 -88.0(2) . . . . ?
N2 Gd1 O2 C12 -15.21(19) . . . . ?
N3 Gd1 O2 C12 6.0(2) . . . . ?
N4 Gd1 O2 C12 -96.9(2) . . . . ?
O4 Gd1 O3 C14 58.8(2) . . . . ?
O2 Gd1 O3 C14 -153.8(2) . . . . ?
O1 Gd1 O3 C14 135.6(2) . . . . ?
O1W Gd1 O3 C14 132.2(2) . . . . ?
N1 Gd1 O3 C14 -97.0(2) . . . . ?
N2 Gd1 O3 C14 -87.3(2) . . . . ?
N3 Gd1 O3 C14 -14.4(2) . . . . ?
N4 Gd1 O3 C14 4.9(3) . . . . ?
O3 Gd1 O4 C16 -149.9(2) . . . . ?
O2 Gd1 O4 C16 136.7(2) . . . . ?
O1 Gd1 O4 C16 63.0(2) . . . . ?
O1W Gd1 O4 C16 137.3(2) . . . . ?
N1 Gd1 O4 C16 9.3(3) . . . . ?
N2 Gd1 O4 C16 -94.9(2) . . . . ?
N3 Gd1 O4 C16 -84.1(2) . . . . ?
N4 Gd1 O4 C16 -12.6(2) . . . . ?
C9 N1 C1 C2 163.6(2) . . . . ?
C8 N1 C1 C2 -77.3(3) . . . . ?
Gd1 N1 C1 C2 45.8(2) . . . . ?
C11 N2 C2 C1 -79.0(3) . . . . ?
C3 N2 C2 C1 161.4(2) . . . . ?
Gd1 N2 C2 C1 37.8(3) . . . . ?
N1 C1 C2 N2 -58.2(3) . . . . ?
C11 N2 C3 C4 159.9(2) . . . . ?
C2 N2 C3 C4 -80.1(3) . . . . ?
Gd1 N2 C3 C4 42.7(3) . . . . ?
C13 N3 C4 C3 -74.6(3) . . . . ?
C5 N3 C4 C3 165.9(2) . . . . ?
Gd1 N3 C4 C3 42.0(3) . . . . ?
N2 C3 C4 N3 -58.6(3) . . . . ?
C13 N3 C5 C6 161.7(2) . . . . ?
C4 N3 C5 C6 -77.8(3) . . . . ?
Gd1 N3 C5 C6 45.2(2) . . . . ?
C15 N4 C6 C5 -77.8(3) . . . . ?
C7 N4 C6 C5 161.9(2) . . . . ?
Gd1 N4 C6 C5 39.2(3) . . . . ?
N3 C5 C6 N4 -58.0(3) . . . . ?
C15 N4 C7 C8 160.0(2) . . . . ?
C6 N4 C7 C8 -79.9(3) . . . . ?
Gd1 N4 C7 C8 43.7(2) . . . . ?
C9 N1 C8 C7 -76.1(3) . . . . ?
C1 N1 C8 C7 165.5(2) . . . . ?
Gd1 N1 C8 C7 42.5(3) . . . . ?
N4 C7 C8 N1 -59.9(3) . . . . ?
C1 N1 C9 C10 -157.6(2) . . . . ?
C8 N1 C9 C10 83.5(3) . . . . ?
Gd1 N1 C9 C10 -37.4(3) . . . . ?
Gd1 O1 C10 N5 169.7(2) . . . . ?
Gd1 O1 C10 C9 -12.7(4) . . . . ?
C17 N5 C10 O1 7.0(5) . . . . ?
C17 N5 C10 C9 -170.7(3) . . . . ?
N1 C9 C10 O1 36.4(4) . . . . ?
N1 C9 C10 N5 -145.9(3) . . . . ?
C3 N2 C11 C12 -160.0(2) . . . . ?
C2 N2 C11 C12 80.9(3) . . . . ?
Gd1 N2 C11 C12 -38.9(2) . . . . ?
Gd1 O2 C12 N6 178.4(2) . . . . ?
Gd1 O2 C12 C11 -2.2(3) . . . . ?
C25 N6 C12 O2 -0.4(4) . . . . ?
C25 N6 C12 C11 -179.8(2) . . . . ?
N2 C11 C12 O2 31.6(3) . . . . ?
N2 C11 C12 N6 -149.0(2) . . . . ?
C5 N3 C13 C14 -159.3(2) . . . . ?
C4 N3 C13 C14 81.3(3) . . . . ?
Gd1 N3 C13 C14 -38.6(2) . . . . ?
Gd1 O3 C14 N7 178.0(2) . . . . ?
Gd1 O3 C14 C13 -3.1(4) . . . . ?
C33 N7 C14 O3 -0.6(4) . . . . ?
C33 N7 C14 C13 -179.6(2) . . . . ?
N3 C13 C14 O3 32.0(4) . . . . ?
N3 C13 C14 N7 -148.9(3) . . . . ?
C7 N4 C15 C16 -158.6(2) . . . . ?
C6 N4 C15 C16 82.0(3) . . . . ?
Gd1 N4 C15 C16 -39.1(2) . . . . ?
Gd1 O4 C16 N8 176.3(2) . . . . ?
Gd1 O4 C16 C15 -5.9(3) . . . . ?
C41 N8 C16 O4 4.2(4) . . . . ?
C41 N8 C16 C15 -173.5(2) . . . . ?
N4 C15 C16 O4 34.1(3) . . . . ?
N4 C15 C16 N8 -148.0(2) . . . . ?
C10 N5 C17 C18 -70.7(4) . . . . ?
C10 N5 C17 C24 164.8(3) . . . . ?
N5 C17 C18 C23 120.2(3) . . . . ?
C24 C17 C18 C23 -118.5(3) . . . . ?
N5 C17 C18 C19 -61.9(4) . . . . ?
C24 C17 C18 C19 59.3(4) . . . . ?
C23 C18 C19 C20 0.2(4) . . . . ?
C17 C18 C19 C20 -177.7(3) . . . . ?
C18 C19 C20 C21 0.3(5) . . . . ?
C19 C20 C21 C22 -0.4(5) . . . . ?
C20 C21 C22 C23 0.0(5) . . . . ?
C21 C22 C23 C18 0.6(5) . . . . ?
C19 C18 C23 C22 -0.7(4) . . . . ?
C17 C18 C23 C22 177.3(3) . . . . ?
C12 N6 C25 C26 -76.5(3) . . . . ?
C12 N6 C25 C32 160.3(3) . . . . ?
N6 C25 C26 C27 134.2(3) . . . . ?
C32 C25 C26 C27 -104.4(3) . . . . ?
N6 C25 C26 C31 -48.3(4) . . . . ?
C32 C25 C26 C31 73.1(3) . . . . ?
C31 C26 C27 C28 -0.3(5) . . . . ?
C25 C26 C27 C28 177.2(3) . . . . ?
C26 C27 C28 C29 0.5(6) . . . . ?
C27 C28 C29 C30 -0.2(6) . . . . ?
C28 C29 C30 C31 -0.3(6) . . . . ?
C29 C30 C31 C26 0.5(5) . . . . ?
C27 C26 C31 C30 -0.2(5) . . . . ?
C25 C26 C31 C30 -177.7(3) . . . . ?
C14 N7 C33 C34 -84.7(3) . . . . ?
C14 N7 C33 C40 151.2(3) . . . . ?
N7 C33 C34 C39 -39.2(4) . . . . ?
C40 C33 C34 C39 83.2(3) . . . . ?
N7 C33 C34 C35 140.3(3) . . . . ?
C40 C33 C34 C35 -97.3(3) . . . . ?
C39 C34 C35 C36 0.1(5) . . . . ?
C33 C34 C35 C36 -179.4(3) . . . . ?
C34 C35 C36 C37 0.6(5) . . . . ?
C35 C36 C37 C38 -0.7(6) . . . . ?
C36 C37 C38 C39 0.0(6) . . . . ?
C37 C38 C39 C34 0.7(5) . . . . ?
C35 C34 C39 C38 -0.7(5) . . . . ?
C33 C34 C39 C38 178.7(3) . . . . ?
C16 N8 C41 C42 -71.5(4) . . . . ?
C16 N8 C41 C48 165.3(3) . . . . ?
N8 C41 C42 C43 127.9(3) . . . . ?
C48 C41 C42 C43 -110.9(3) . . . . ?
N8 C41 C42 C47 -53.2(4) . . . . ?
C48 C41 C42 C47 68.0(4) . . . . ?
C47 C42 C43 C44 -0.4(4) . . . . ?
C41 C42 C43 C44 178.6(3) . . . . ?
C42 C43 C44 C45 0.6(5) . . . . ?
C43 C44 C45 C46 -0.1(5) . . . . ?
C44 C45 C46 C47 -0.7(6) . . . . ?
C45 C46 C47 C42 1.0(5) . . . . ?
C43 C42 C47 C46 -0.4(5) . . . . ?
C41 C42 C47 C46 -179.4(3) . . . . ?
